data_7050714
loop_
_publ_author_name
'Hai-Bin Song'
'Zheng-Zhi Zhang'
'Thomas C. W. Mak'

_publ_section_title
;
 Hetero-binuclear complexes containing a Ru0\\rightarrow Mn+ bond
 bridged by P,N-phosphine ligands: convenient synthesis of tridentate
 organometallic trans-Ru(CO)3(L)2(L=phosphine bearing an N-donor
 substituent) ligands
;
_journal_issue 1
_journal_name_full 'New J. Chem.'
_journal_page_first 113
_journal_page_last 119
_journal_paper_doi 10.1039/b108287f
_journal_volume 26
_journal_year 2002
_chemical_formula_sum 'C41 H50 Cd I2 N2 O6 P2 Ru'
_chemical_formula_weight 1196.04
_chemical_name_systematic
; 
? 
;
_space_group_IT_number 14
_symmetry_cell_setting monoclinic
_symmetry_space_group_name_Hall '-P 2ybc'
_symmetry_space_group_name_H-M 'P 1 21/c 1'
_atom_sites_solution_hydrogens geom
_atom_sites_solution_primary direct
_atom_sites_solution_secondary difmap
_audit_creation_method SHELXL-97
_cell_angle_alpha 90.00
_cell_angle_beta 91.54(3)
_cell_angle_gamma 90.00
_cell_formula_units_Z 4
_cell_length_a 14.682(3)
_cell_length_b 12.739(3)
_cell_length_c 24.921(5)
_cell_measurement_temperature 293(2)
_cell_volume 4659.4(17)
_computing_structure_refinement 'SHELXL-97 (Sheldrick, 1997)'
_computing_structure_solution 'SHELXS-97 (Sheldrick, 1990)'
_diffrn_ambient_temperature 293(2)
_diffrn_measured_fraction_theta_full 0.886
_diffrn_measured_fraction_theta_max 0.886
_diffrn_radiation_monochromator graphite
_diffrn_radiation_source 'fine-focus sealed tube'
_diffrn_radiation_type MoK\a
_diffrn_radiation_wavelength 0.71073
_diffrn_reflns_av_R_equivalents 0.0704
_diffrn_reflns_av_sigmaI/netI 0.0809
_diffrn_reflns_limit_h_max 17
_diffrn_reflns_limit_h_min 0
_diffrn_reflns_limit_k_max 15
_diffrn_reflns_limit_k_min -15
_diffrn_reflns_limit_l_max 30
_diffrn_reflns_limit_l_min -30
_diffrn_reflns_number 13197
_diffrn_reflns_theta_full 25.54
_diffrn_reflns_theta_max 25.54
_diffrn_reflns_theta_min 1.80
_exptl_absorpt_coefficient_mu 2.218
_exptl_absorpt_correction_T_max 1.037
_exptl_absorpt_correction_T_min 0.884
_exptl_absorpt_correction_type ABSCOR
_exptl_crystal_colour pale-yellow
_exptl_crystal_density_diffrn 1.705
_exptl_crystal_density_method 'not measured'
_exptl_crystal_description prism
_exptl_crystal_F_000 2344
_exptl_crystal_size_max 0.24
_exptl_crystal_size_mid 0.24
_exptl_crystal_size_min 0.18
_refine_diff_density_max 1.250
_refine_diff_density_min -0.892
_refine_diff_density_rms 0.129
_refine_ls_extinction_coef 0.0024(2)
_refine_ls_extinction_expression Fc^*^=kFc[1+0.001xFc^2^\l^3^/sin(2\q)]^-1/4^
_refine_ls_extinction_method SHELXL
_refine_ls_goodness_of_fit_ref 1.113
_refine_ls_hydrogen_treatment mixed
_refine_ls_matrix_type full
_refine_ls_number_parameters 497
_refine_ls_number_reflns 7730
_refine_ls_number_restraints 0
_refine_ls_restrained_S_all 1.113
_refine_ls_R_factor_all 0.0702
_refine_ls_R_factor_gt 0.0601
_refine_ls_shift/su_max 0.001
_refine_ls_shift/su_mean 0.000
_refine_ls_structure_factor_coef Fsqd
_refine_ls_weighting_details 'calc w=1/[\s^2^(Fo^2^)+(0.0888P)^2^+0.0758P] where P=(Fo^2^+2Fc^2^)/3'
_refine_ls_weighting_scheme calc
_refine_ls_wR_factor_gt 0.1605
_refine_ls_wR_factor_ref 0.1688
_reflns_number_gt 6754
_reflns_number_total 7730
_reflns_threshold_expression >2sigma(I)
_cod_data_source_file b108287f.txt
_cod_data_source_block compound5
_cod_depositor_comments
;
The following automatic conversions were performed:
'_symmetry_cell_setting' value 'Monoclinic' changed to 'monoclinic'
according to '/home/saulius/struct/CIF-dictionaries/cif_core.dic'
dictionary named 'cif_core.dic' version 2.4.1 from 2010-06-29.

Automatic conversion script
Id: cif_fix_enum 1527 2010-12-29 10:47:43Z saulius 
;
_cod_original_cell_volume 4659.4(16)
_cod_original_sg_symbol_H-M P2(1)/c
_cod_database_code 7050714

loop_
_symmetry_equiv_pos_as_xyz
'x, y, z'
'-x, y+1/2, -z+1/2'
'-x, -y, -z'
'x, -y-1/2, z-1/2'

loop_
_atom_site_label
_atom_site_type_symbol
_atom_site_fract_x
_atom_site_fract_y
_atom_site_fract_z
_atom_site_U_iso_or_equiv
_atom_site_adp_type
_atom_site_occupancy
_atom_site_symmetry_multiplicity
_atom_site_calc_flag
_atom_site_refinement_flags
_atom_site_disorder_assembly
_atom_site_disorder_group
Ru1 Ru 0.25589(3) 0.51156(4) 0.377838(18) 0.05652(18) Uani 1 1 d . . .
P1 P 0.33253(12) 0.35698(13) 0.35115(6) 0.0586(4) Uani 1 1 d . . .
P2 P 0.17627(11) 0.66574(13) 0.40304(6) 0.0573(4) Uani 1 1 d . . .
C1 C 0.3493(5) 0.5469(5) 0.4307(3) 0.0720(17) Uani 1 1 d . . .
O1 O 0.4020(4) 0.5673(4) 0.4628(2) 0.0873(15) Uani 1 1 d . . .
C2 C 0.1717(5) 0.4253(6) 0.4170(3) 0.0735(18) Uani 1 1 d . . .
O2 O 0.1251(5) 0.3723(5) 0.4407(3) 0.114(2) Uani 1 1 d . . .
C3 C 0.1959(5) 0.5202(5) 0.3076(3) 0.0684(17) Uani 1 1 d . . .
O3 O 0.1569(4) 0.5223(4) 0.26786(19) 0.0858(14) Uani 1 1 d . . .
Cd1 Cd 0.39177(3) 0.60993(4) 0.321108(19) 0.06529(18) Uani 1 1 d . . .
I1 I 0.47527(4) 0.79466(4) 0.35476(2) 0.0841(2) Uani 1 1 d . . .
I2 I 0.38535(4) 0.61012(4) 0.209290(19) 0.0827(2) Uani 1 1 d . . .
C4 C 0.2603(4) 0.2745(5) 0.3077(2) 0.0597(14) Uani 1 1 d . . .
C5 C 0.2520(5) 0.2899(6) 0.2531(3) 0.0710(17) Uani 1 1 d . . .
H5A H 0.2854 0.3425 0.2368 0.085 Uiso 1 1 calc R . .
C6 C 0.1936(6) 0.2269(7) 0.2223(3) 0.089(2) Uani 1 1 d . . .
H6A H 0.1872 0.2377 0.1855 0.107 Uiso 1 1 calc R . .
C7 C 0.1452(5) 0.1479(7) 0.2468(4) 0.092(2) Uani 1 1 d . . .
H7A H 0.1086 0.1032 0.2260 0.111 Uiso 1 1 calc R . .
C8 C 0.1508(5) 0.1351(6) 0.3013(4) 0.089(2) Uani 1 1 d . . .
H8A H 0.1158 0.0841 0.3177 0.107 Uiso 1 1 calc R . .
C9 C 0.2067(5) 0.1963(6) 0.3310(3) 0.0773(19) Uani 1 1 d . . .
H9A H 0.2101 0.1868 0.3680 0.093 Uiso 1 1 calc R . .
C10 C 0.3675(4) 0.2665(5) 0.4044(3) 0.0641(15) Uani 1 1 d . . .
C11 C 0.3572(6) 0.2890(6) 0.4584(3) 0.083(2) Uani 1 1 d . . .
H11A H 0.3303 0.3520 0.4682 0.099 Uiso 1 1 calc R . .
C12 C 0.3862(7) 0.2196(7) 0.4978(3) 0.101(3) Uani 1 1 d . . .
H12A H 0.3807 0.2368 0.5338 0.121 Uiso 1 1 calc R . .
C13 C 0.4231(7) 0.1253(8) 0.4834(4) 0.112(3) Uani 1 1 d . . .
H13A H 0.4423 0.0779 0.5098 0.135 Uiso 1 1 calc R . .
C14 C 0.4316(7) 0.1011(7) 0.4311(4) 0.104(3) Uani 1 1 d . . .
H14A H 0.4556 0.0362 0.4217 0.124 Uiso 1 1 calc R . .
C15 C 0.4057(5) 0.1700(6) 0.3915(3) 0.080(2) Uani 1 1 d . . .
H15A H 0.4137 0.1524 0.3557 0.096 Uiso 1 1 calc R . .
C16 C 0.4348(4) 0.3694(5) 0.3102(3) 0.0625(15) Uani 1 1 d . . .
H16A H 0.4678 0.3035 0.3117 0.075 Uiso 1 1 calc R . .
H16B H 0.4154 0.3809 0.2731 0.075 Uiso 1 1 calc R . .
N1 N 0.4971(3) 0.4540(4) 0.3264(2) 0.0634(13) Uani 1 1 d . . .
C17 C 0.5423(5) 0.4305(6) 0.3782(3) 0.0736(18) Uani 1 1 d . . .
H17A H 0.5716 0.3623 0.3764 0.088 Uiso 1 1 calc R . .
H17B H 0.4973 0.4276 0.4060 0.088 Uiso 1 1 calc R . .
C18 C 0.6129(5) 0.5134(7) 0.3924(3) 0.086(2) Uani 1 1 d . . .
H18A H 0.5829 0.5808 0.3960 0.103 Uiso 1 1 calc R . .
H18B H 0.6417 0.4963 0.4268 0.103 Uiso 1 1 calc R . .
O4 O 0.6796(4) 0.5210(5) 0.3535(3) 0.0968(17) Uani 1 1 d . . .
C19 C 0.6377(5) 0.5430(7) 0.3028(4) 0.087(2) Uani 1 1 d . . .
H19A H 0.6843 0.5476 0.2761 0.105 Uiso 1 1 calc R . .
H19B H 0.6073 0.6105 0.3044 0.105 Uiso 1 1 calc R . .
C20 C 0.5706(4) 0.4616(6) 0.2864(3) 0.0726(18) Uani 1 1 d . . .
H20A H 0.6011 0.3943 0.2836 0.087 Uiso 1 1 calc R . .
H20B H 0.5442 0.4791 0.2515 0.087 Uiso 1 1 calc R . .
C21 C 0.0529(4) 0.6515(5) 0.4073(2) 0.0620(15) Uani 1 1 d . . .
C22 C 0.0039(5) 0.7283(6) 0.4341(3) 0.0706(17) Uani 1 1 d . . .
H22A H 0.0345 0.7850 0.4496 0.085 Uiso 1 1 calc R . .
C23 C -0.0891(5) 0.7210(7) 0.4378(3) 0.088(2) Uani 1 1 d . . .
H23A H -0.1208 0.7726 0.4560 0.105 Uiso 1 1 calc R . .
C24 C -0.1365(5) 0.6365(7) 0.4145(3) 0.084(2) Uani 1 1 d . . .
H24A H -0.1993 0.6309 0.4174 0.101 Uiso 1 1 calc R . .
C25 C -0.0884(5) 0.5620(6) 0.3872(3) 0.0790(19) Uani 1 1 d . . .
H25A H -0.1188 0.5058 0.3711 0.095 Uiso 1 1 calc R . .
C26 C 0.0056(5) 0.5706(6) 0.3838(3) 0.0708(17) Uani 1 1 d . . .
H26A H 0.0373 0.5198 0.3650 0.085 Uiso 1 1 calc R . .
C27 C 0.2110(5) 0.7083(5) 0.4710(2) 0.0632(15) Uani 1 1 d . . .
C28 C 0.2814(5) 0.7789(6) 0.4791(3) 0.082(2) Uani 1 1 d . . .
H28A H 0.3099 0.8087 0.4499 0.098 Uiso 1 1 calc R . .
C29 C 0.3091(6) 0.8050(8) 0.5303(4) 0.101(3) Uani 1 1 d . . .
H29A H 0.3558 0.8534 0.5357 0.121 Uiso 1 1 calc R . .
C30 C 0.2692(6) 0.7610(8) 0.5732(3) 0.094(2) Uani 1 1 d . . .
H30A H 0.2890 0.7790 0.6077 0.112 Uiso 1 1 calc R . .
C31 C 0.1999(7) 0.6903(7) 0.5659(3) 0.097(3) Uani 1 1 d . . .
H31A H 0.1721 0.6606 0.5954 0.116 Uiso 1 1 calc R . .
C32 C 0.1718(6) 0.6637(6) 0.5152(3) 0.082(2) Uani 1 1 d . . .
H32A H 0.1254 0.6146 0.5103 0.098 Uiso 1 1 calc R . .
C33 C 0.1899(5) 0.7861(5) 0.3630(2) 0.0633(15) Uani 1 1 d . . .
H33A H 0.1551 0.8420 0.3792 0.076 Uiso 1 1 calc R . .
H33B H 0.2536 0.8067 0.3647 0.076 Uiso 1 1 calc R . .
N2 N 0.1616(4) 0.7768(4) 0.30744(19) 0.0624(12) Uani 1 1 d . . .
C34 C 0.0672(5) 0.8116(7) 0.2969(3) 0.085(2) Uani 1 1 d . . .
H34A H 0.0610 0.8838 0.3086 0.101 Uiso 1 1 calc R . .
H34B H 0.0264 0.7689 0.3178 0.101 Uiso 1 1 calc R . .
C35 C 0.0401(5) 0.8037(8) 0.2389(3) 0.094(3) Uani 1 1 d . . .
H35A H 0.0401 0.7306 0.2280 0.113 Uiso 1 1 calc R . .
H35B H -0.0213 0.8307 0.2335 0.113 Uiso 1 1 calc R . .
O5 O 0.1006(4) 0.8613(5) 0.2065(2) 0.0900(16) Uani 1 1 d . . .
C36 C 0.1893(6) 0.8262(8) 0.2149(3) 0.090(2) Uani 1 1 d . . .
H36A H 0.2297 0.8661 0.1924 0.108 Uiso 1 1 calc R . .
H36B H 0.1932 0.7530 0.2044 0.108 Uiso 1 1 calc R . .
C37 C 0.2199(5) 0.8373(6) 0.2723(3) 0.0743(18) Uani 1 1 d . . .
H37A H 0.2823 0.8130 0.2766 0.089 Uiso 1 1 calc R . .
H37B H 0.2182 0.9108 0.2825 0.089 Uiso 1 1 calc R . .
C38 C -0.1260(14) 0.9924(17) 0.3681(7) 0.236(11) Uani 1 1 d . . .
H38A H -0.1820 1.0273 0.3583 0.353 Uiso 1 1 calc R . .
H38B H -0.1386 0.9334 0.3906 0.353 Uiso 1 1 calc R . .
H38C H -0.0970 0.9685 0.3362 0.353 Uiso 1 1 calc R . .
C39 C -0.0663(13) 1.0646(15) 0.3967(8) 0.198(9) Uani 1 1 d . . .
H39A H -0.0554 1.1247 0.3738 0.238 Uiso 1 1 calc R . .
H39B H -0.0969 1.0896 0.4282 0.238 Uiso 1 1 calc R . .
O6 O 0.0181(8) 1.0214(7) 0.4129(4) 0.153(3) Uani 1 1 d . . .
C40 C 0.0671(12) 1.0833(12) 0.4473(7) 0.167(6) Uani 1 1 d . . .
H40A H 0.0354 1.0901 0.4807 0.201 Uiso 1 1 calc R . .
H40B H 0.0733 1.1529 0.4319 0.201 Uiso 1 1 calc R . .
C41 C 0.1577(11) 1.0380(12) 0.4577(6) 0.174(6) Uani 1 1 d . . .
H41A H 0.1919 1.0827 0.4818 0.261 Uiso 1 1 calc R . .
H41B H 0.1891 1.0317 0.4246 0.261 Uiso 1 1 calc R . .
H41C H 0.1514 0.9698 0.4736 0.261 Uiso 1 1 calc R . .

loop_
_atom_site_aniso_label
_atom_site_aniso_U_11
_atom_site_aniso_U_22
_atom_site_aniso_U_33
_atom_site_aniso_U_23
_atom_site_aniso_U_13
_atom_site_aniso_U_12
Ru1 0.0708(3) 0.0503(3) 0.0486(3) -0.0002(2) 0.0026(2) 0.0018(2)
P1 0.0704(10) 0.0496(9) 0.0555(8) -0.0017(7) -0.0006(7) 0.0014(7)
P2 0.0701(10) 0.0513(9) 0.0506(8) -0.0019(7) 0.0033(7) 0.0012(7)
C1 0.092(5) 0.056(4) 0.068(4) 0.000(3) 0.003(4) 0.011(4)
O1 0.097(4) 0.092(4) 0.072(3) -0.010(3) -0.016(3) 0.007(3)
C2 0.092(5) 0.060(4) 0.069(4) 0.006(4) 0.007(4) 0.009(4)
O2 0.135(5) 0.099(4) 0.109(4) 0.033(4) 0.037(4) -0.010(4)
C3 0.081(4) 0.058(4) 0.066(4) -0.009(3) 0.006(3) 0.007(3)
O3 0.109(4) 0.085(4) 0.062(3) -0.004(3) -0.021(3) 0.007(3)
Cd1 0.0765(3) 0.0589(3) 0.0606(3) 0.0016(2) 0.0032(2) -0.0038(2)
I1 0.0984(4) 0.0677(3) 0.0857(3) -0.0028(2) -0.0089(3) -0.0114(2)
I2 0.0957(4) 0.0893(4) 0.0630(3) 0.0086(2) 0.0036(2) 0.0018(3)
C4 0.064(4) 0.048(3) 0.067(3) -0.005(3) -0.003(3) 0.004(3)
C5 0.073(4) 0.071(4) 0.068(4) -0.016(3) -0.004(3) -0.002(3)
C6 0.098(6) 0.095(6) 0.073(4) -0.025(5) -0.017(4) 0.018(5)
C7 0.073(5) 0.085(6) 0.119(7) -0.035(6) -0.013(5) -0.002(4)
C8 0.072(5) 0.072(5) 0.123(7) -0.016(5) -0.003(5) -0.008(4)
C9 0.078(5) 0.064(4) 0.089(5) 0.000(4) 0.000(4) -0.001(3)
C10 0.072(4) 0.057(4) 0.063(3) 0.007(3) -0.003(3) 0.004(3)
C11 0.107(6) 0.069(5) 0.072(4) 0.002(4) -0.004(4) 0.002(4)
C12 0.149(8) 0.085(6) 0.067(4) 0.016(4) -0.025(5) 0.012(5)
C13 0.146(9) 0.094(7) 0.095(6) 0.035(6) -0.020(6) 0.022(6)
C14 0.124(7) 0.068(5) 0.118(7) 0.021(5) -0.015(6) 0.020(5)
C15 0.093(5) 0.067(4) 0.080(4) 0.003(4) -0.003(4) 0.018(4)
C16 0.071(4) 0.053(3) 0.063(3) -0.008(3) 0.000(3) 0.003(3)
N1 0.066(3) 0.062(3) 0.062(3) -0.004(3) -0.005(2) 0.002(2)
C17 0.074(4) 0.081(5) 0.066(4) -0.003(4) -0.002(3) 0.001(4)
C18 0.080(5) 0.084(5) 0.094(5) -0.016(4) -0.007(4) -0.009(4)
O4 0.071(3) 0.107(4) 0.111(4) -0.011(4) -0.003(3) -0.007(3)
C19 0.071(4) 0.086(5) 0.106(6) -0.005(5) 0.019(4) -0.006(4)
C20 0.065(4) 0.071(4) 0.082(4) -0.007(4) 0.015(3) 0.001(3)
C21 0.076(4) 0.057(4) 0.053(3) 0.000(3) 0.010(3) 0.001(3)
C22 0.072(4) 0.070(4) 0.070(4) -0.009(3) 0.003(3) -0.002(3)
C23 0.081(5) 0.106(6) 0.077(4) -0.010(5) 0.014(4) 0.013(5)
C24 0.069(4) 0.113(7) 0.069(4) 0.008(5) 0.000(3) -0.017(4)
C25 0.084(5) 0.078(5) 0.075(4) 0.003(4) -0.002(4) -0.012(4)
C26 0.079(4) 0.068(4) 0.065(4) -0.005(3) -0.002(3) -0.004(3)
C27 0.073(4) 0.058(4) 0.058(3) -0.005(3) -0.003(3) 0.002(3)
C28 0.088(5) 0.083(5) 0.074(4) -0.013(4) -0.003(4) -0.009(4)
C29 0.106(6) 0.108(7) 0.087(5) -0.030(5) -0.024(5) -0.012(5)
C30 0.114(7) 0.102(6) 0.064(4) -0.016(5) -0.014(4) 0.011(5)
C31 0.137(8) 0.099(6) 0.054(4) 0.001(4) -0.007(4) -0.011(6)
C32 0.111(6) 0.076(5) 0.059(4) 0.000(4) -0.001(4) -0.005(4)
C33 0.073(4) 0.057(4) 0.059(3) -0.004(3) 0.001(3) -0.003(3)
N2 0.074(3) 0.057(3) 0.056(3) 0.006(2) -0.001(2) -0.006(2)
C34 0.073(4) 0.095(5) 0.086(5) 0.022(4) 0.003(4) -0.003(4)
C35 0.081(5) 0.113(7) 0.088(5) 0.029(5) -0.016(4) -0.017(5)
O5 0.082(3) 0.108(4) 0.079(3) 0.032(3) -0.010(3) -0.011(3)
C36 0.088(5) 0.118(7) 0.066(4) 0.012(5) 0.001(4) -0.013(5)
C37 0.071(4) 0.083(5) 0.069(4) 0.011(4) 0.005(3) -0.008(4)
C38 0.31(3) 0.22(2) 0.170(15) -0.021(15) -0.086(17) 0.10(2)
C39 0.195(17) 0.193(19) 0.209(19) 0.047(15) 0.059(15) 0.103(15)
O6 0.218(10) 0.114(6) 0.127(6) 0.008(5) 0.021(7) 0.026(7)
C40 0.196(15) 0.121(10) 0.188(14) -0.059(11) 0.069(13) -0.026(11)
C41 0.215(17) 0.142(12) 0.166(13) -0.004(10) 0.018(12) -0.001(12)

loop_
_atom_type_symbol
_atom_type_description
_atom_type_scat_dispersion_real
_atom_type_scat_dispersion_imag
_atom_type_scat_source
C C 0.0033 0.0016 'International Tables Vol C Tables 4.2.6.8 and 6.1.1.4'
H H 0.0000 0.0000 'International Tables Vol C Tables 4.2.6.8 and 6.1.1.4'
N N 0.0061 0.0033 'International Tables Vol C Tables 4.2.6.8 and 6.1.1.4'
O O 0.0106 0.0060 'International Tables Vol C Tables 4.2.6.8 and 6.1.1.4'
P P 0.1023 0.0942 'International Tables Vol C Tables 4.2.6.8 and 6.1.1.4'
Ru Ru -1.2594 0.8363 'International Tables Vol C Tables 4.2.6.8 and 6.1.1.4'
Cd Cd -0.8075 1.2024 'International Tables Vol C Tables 4.2.6.8 and 6.1.1.4'
I I -0.4742 1.8119 'International Tables Vol C Tables 4.2.6.8 and 6.1.1.4'

loop_
_geom_angle_atom_site_label_1
_geom_angle_atom_site_label_2
_geom_angle_atom_site_label_3
_geom_angle
_geom_angle_site_symmetry_1
_geom_angle_site_symmetry_3
_geom_angle_publ_flag
C1 Ru1 C2 103.9(3) . . ?
C1 Ru1 C3 154.1(3) . . ?
C2 Ru1 C3 101.9(3) . . ?
C1 Ru1 P1 93.0(2) . . ?
C2 Ru1 P1 89.1(2) . . ?
C3 Ru1 P1 90.10(19) . . ?
C1 Ru1 P2 88.4(2) . . ?
C2 Ru1 P2 90.6(2) . . ?
C3 Ru1 P2 88.67(19) . . ?
P1 Ru1 P2 178.64(6) . . ?
C1 Ru1 Cd1 74.7(2) . . ?
C2 Ru1 Cd1 171.9(2) . . ?
C3 Ru1 Cd1 80.2(2) . . ?
P1 Ru1 Cd1 83.05(5) . . ?
P2 Ru1 Cd1 97.28(5) . . ?
C10 P1 C4 102.5(3) . . ?
C10 P1 C16 103.9(3) . . ?
C4 P1 C16 100.9(3) . . ?
C10 P1 Ru1 116.6(2) . . ?
C4 P1 Ru1 111.8(2) . . ?
C16 P1 Ru1 118.9(2) . . ?
C21 P2 C27 103.1(3) . . ?
C21 P2 C33 103.7(3) . . ?
C27 P2 C33 102.8(3) . . ?
C21 P2 Ru1 115.4(2) . . ?
C27 P2 Ru1 111.1(2) . . ?
C33 P2 Ru1 118.8(2) . . ?
O1 C1 Ru1 177.9(6) . . ?
O2 C2 Ru1 177.3(7) . . ?
O3 C3 Ru1 176.1(6) . . ?
N1 Cd1 I1 112.81(12) . . ?
N1 Cd1 Ru1 93.77(12) . . ?
I1 Cd1 Ru1 123.18(2) . . ?
N1 Cd1 I2 93.29(12) . . ?
I1 Cd1 I2 107.74(3) . . ?
Ru1 Cd1 I2 120.30(3) . . ?
C5 C4 C9 118.3(6) . . ?
C5 C4 P1 122.6(5) . . ?
C9 C4 P1 119.0(5) . . ?
C4 C5 C6 120.0(7) . . ?
C7 C6 C5 119.6(8) . . ?
C8 C7 C6 120.4(8) . . ?
C9 C8 C7 119.9(8) . . ?
C8 C9 C4 121.7(8) . . ?
C11 C10 C15 117.5(7) . . ?
C11 C10 P1 122.7(5) . . ?
C15 C10 P1 119.8(5) . . ?
C12 C11 C10 121.2(8) . . ?
C13 C12 C11 119.6(8) . . ?
C14 C13 C12 120.0(8) . . ?
C13 C14 C15 121.3(9) . . ?
C14 C15 C10 120.3(8) . . ?
N1 C16 P1 114.9(4) . . ?
C16 N1 C17 111.0(5) . . ?
C16 N1 C20 108.7(5) . . ?
C17 N1 C20 106.4(5) . . ?
C16 N1 Cd1 100.8(3) . . ?
C17 N1 Cd1 118.1(4) . . ?
C20 N1 Cd1 111.6(4) . . ?
N1 C17 C18 110.7(6) . . ?
O4 C18 C17 111.9(6) . . ?
C18 O4 C19 109.6(6) . . ?
O4 C19 C20 112.1(7) . . ?
C19 C20 N1 110.4(6) . . ?
C26 C21 C22 118.2(6) . . ?
C26 C21 P2 122.9(5) . . ?
C22 C21 P2 118.9(5) . . ?
C23 C22 C21 120.7(7) . . ?
C22 C23 C24 120.5(7) . . ?
C25 C24 C23 118.7(7) . . ?
C24 C25 C26 120.0(7) . . ?
C21 C26 C25 121.8(7) . . ?
C28 C27 C32 118.5(7) . . ?
C28 C27 P2 121.1(5) . . ?
C32 C27 P2 120.2(6) . . ?
C29 C28 C27 119.8(8) . . ?
C30 C29 C28 120.7(9) . . ?
C29 C30 C31 120.3(8) . . ?
C32 C31 C30 119.5(8) . . ?
C31 C32 C27 121.1(8) . . ?
N2 C33 P2 114.8(4) . . ?
C33 N2 C37 112.0(5) . . ?
C33 N2 C34 113.2(5) . . ?
C37 N2 C34 107.4(5) . . ?
N2 C34 C35 112.2(7) . . ?
O5 C35 C34 111.1(6) . . ?
C36 O5 C35 110.4(6) . . ?
O5 C36 C37 111.7(7) . . ?
N2 C37 C36 111.0(6) . . ?
O6 C39 C38 114.3(16) . . ?
C40 O6 C39 113.8(14) . . ?
O6 C40 C41 110.2(12) . . ?

loop_
_geom_bond_atom_site_label_1
_geom_bond_atom_site_label_2
_geom_bond_distance
_geom_bond_site_symmetry_2
_geom_bond_publ_flag
Ru1 C1 1.930(8) . ?
Ru1 C2 1.937(7) . ?
Ru1 C3 1.941(7) . ?
Ru1 P1 2.3720(17) . ?
Ru1 P2 2.3787(17) . ?
Ru1 Cd1 2.7750(9) . ?
P1 C10 1.822(6) . ?
P1 C4 1.827(6) . ?
P1 C16 1.845(6) . ?
P2 C21 1.827(7) . ?
P2 C27 1.836(6) . ?
P2 C33 1.844(6) . ?
C1 O1 1.129(8) . ?
C2 O2 1.139(8) . ?
C3 O3 1.131(8) . ?
Cd1 N1 2.519(5) . ?
Cd1 I1 2.7728(8) . ?
Cd1 I2 2.7857(9) . ?
C4 C5 1.377(9) . ?
C4 C9 1.405(9) . ?
C5 C6 1.389(10) . ?
C6 C7 1.383(12) . ?
C7 C8 1.368(13) . ?
C8 C9 1.341(10) . ?
C10 C11 1.388(10) . ?
C10 C15 1.392(9) . ?
C11 C12 1.378(10) . ?
C12 C13 1.370(12) . ?
C13 C14 1.350(14) . ?
C14 C15 1.368(11) . ?
C16 N1 1.464(8) . ?
N1 C17 1.467(8) . ?
N1 C20 1.492(8) . ?
C17 C18 1.515(10) . ?
C18 O4 1.400(9) . ?
O4 C19 1.418(10) . ?
C19 C20 1.480(10) . ?
C21 C26 1.366(9) . ?
C21 C22 1.394(9) . ?
C22 C23 1.374(10) . ?
C23 C24 1.400(11) . ?
C24 C25 1.373(11) . ?
C25 C26 1.391(9) . ?
C27 C28 1.381(10) . ?
C27 C32 1.381(9) . ?
C28 C29 1.370(11) . ?
C29 C30 1.353(12) . ?
C30 C31 1.368(12) . ?
C31 C32 1.361(10) . ?
C33 N2 1.439(8) . ?
N2 C37 1.460(8) . ?
N2 C34 1.471(9) . ?
C34 C35 1.494(11) . ?
C35 O5 1.420(9) . ?
O5 C36 1.387(9) . ?
C36 C37 1.495(10) . ?
C38 C39 1.45(2) . ?
C39 O6 1.405(17) . ?
O6 C40 1.356(15) . ?
C40 C41 1.467(18) . ?
